data_4082408
loop_
_publ_author_name
'Ayerbe Garcia, Marta'
'Frey, Wolfgang'
'Peters, Ren\'e'

_publ_section_title
;
 Sterically Demanding Planar Chiral P,N Ligands by Diastereoselective
 Ortho Lithiation of Pentaphenylferrocenyloxazolines and Their Application
 to Palladium-Catalyzed Substitutions with Cyclic Allylic Acetates
;
_journal_issue 4
_journal_name_full Organometallics
_journal_page_first 1068
_journal_paper_doi 10.1021/om500049f
_journal_volume 33
_journal_year 2014
_chemical_absolute_configuration ad
_chemical_formula_moiety 'C64 H57 Fe N O P Pd, F6 Sb, C4 H10 O'
_chemical_formula_sum 'C68 H67 F6 Fe N O2 P Pd Sb'
_chemical_formula_weight 1359.20
_chemical_name_systematic 'compound 13'
_space_group_IT_number 1
_symmetry_cell_setting triclinic
_symmetry_space_group_name_Hall 'P 1'
_symmetry_space_group_name_H-M 'P 1'
_atom_sites_solution_hydrogens geom
_atom_sites_solution_primary direct
_atom_sites_solution_secondary difmap
_audit_creation_method SHELXL-97
_cell_angle_alpha 96.876(4)
_cell_angle_beta 105.251(4)
_cell_angle_gamma 99.734(4)
_cell_formula_units_Z 1
_cell_length_a 10.5086(8)
_cell_length_b 12.1296(10)
_cell_length_c 12.3843(10)
_cell_measurement_reflns_used 17138
_cell_measurement_temperature 110(2)
_cell_measurement_theta_max 30.67
_cell_measurement_theta_min 1.73
_cell_volume 1478.5(2)
_computing_cell_refinement 'Bruker APEXII Software Suite, 2008'
_computing_data_collection 'Bruker APEXII Software Suite, 2008'
_computing_data_reduction 'Bruker APEXII Software Suite, 2008'
_computing_molecular_graphics 'SHELXTL-plus, XP (Sheldrick, 1991)'
_computing_structure_refinement 'SHELXL-97 (Sheldrick, 1997)'
_computing_structure_solution 'SHELXS-97 (Sheldrick, 1990)'
_diffrn_ambient_temperature 110(2)
_diffrn_measured_fraction_theta_full 0.992
_diffrn_measured_fraction_theta_max 0.992
_diffrn_measurement_device_type 'Bruker Kappa APEXII Duo'
_diffrn_measurement_method 'Omega + Phi Scans'
_diffrn_radiation_monochromator Triumph
_diffrn_radiation_source 'fine-focus sealed tube'
_diffrn_radiation_type MoK\a
_diffrn_radiation_wavelength 0.71073
_diffrn_reflns_av_R_equivalents 0.0235
_diffrn_reflns_av_sigmaI/netI 0.0311
_diffrn_reflns_limit_h_max 15
_diffrn_reflns_limit_h_min -15
_diffrn_reflns_limit_k_max 17
_diffrn_reflns_limit_k_min -17
_diffrn_reflns_limit_l_max 17
_diffrn_reflns_limit_l_min -17
_diffrn_reflns_number 65081
_diffrn_reflns_theta_full 30.67
_diffrn_reflns_theta_max 30.67
_diffrn_reflns_theta_min 1.73
_diffrn_standards_decay_% 0
_diffrn_standards_interval_count 0
_diffrn_standards_number 0
_exptl_absorpt_coefficient_mu 1.089
_exptl_absorpt_correction_T_max 0.9117
_exptl_absorpt_correction_T_min 0.8521
_exptl_absorpt_correction_type numerical
_exptl_absorpt_process_details 'Blessing, 1995'
_exptl_crystal_colour red
_exptl_crystal_density_diffrn 1.527
_exptl_crystal_density_method 'not measured'
_exptl_crystal_description block
_exptl_crystal_F_000 690
_exptl_crystal_size_max 0.22
_exptl_crystal_size_mid 0.19
_exptl_crystal_size_min 0.09
_refine_diff_density_max 0.386
_refine_diff_density_min -0.488
_refine_diff_density_rms 0.051
_refine_ls_abs_structure_details 'Flack H D (1983), Acta Cryst. A39, 876-881'
_refine_ls_abs_structure_Flack -0.002(5)
_refine_ls_extinction_method none
_refine_ls_goodness_of_fit_ref 1.029
_refine_ls_hydrogen_treatment constr
_refine_ls_matrix_type full
_refine_ls_number_parameters 734
_refine_ls_number_reflns 18021
_refine_ls_number_restraints 3
_refine_ls_restrained_S_all 1.029
_refine_ls_R_factor_all 0.0231
_refine_ls_R_factor_gt 0.0206
_refine_ls_shift/su_max 0.002
_refine_ls_shift/su_mean 0.000
_refine_ls_structure_factor_coef Fsqd
_refine_ls_weighting_details 'calc w=1/[\s^2^(Fo^2^)+(0.0205P)^2^+0.0000P] where P=(Fo^2^+2Fc^2^)/3'
_refine_ls_weighting_scheme calc
_refine_ls_wR_factor_gt 0.0427
_refine_ls_wR_factor_ref 0.0433
_reflns_number_gt 17138
_reflns_number_total 18021
_reflns_threshold_expression >2sigma(I)
_cod_data_source_file om500049f_si_002.cif
_cod_data_source_block s1990lm
_cod_database_code 4082408

loop_
_symmetry_equiv_pos_as_xyz
'x, y, z'

loop_
_atom_site_label
_atom_site_type_symbol
_atom_site_fract_x
_atom_site_fract_y
_atom_site_fract_z
_atom_site_U_iso_or_equiv
_atom_site_adp_type
_atom_site_occupancy
_atom_site_symmetry_multiplicity
_atom_site_calc_flag
_atom_site_refinement_flags
Pd1 Pd -0.165400(9) 0.306391(8) -0.155489(9) 0.01459(3) Uani 1 1 d .
Fe1 Fe 0.097467(18) 0.639601(17) 0.142221(18) 0.01087(4) Uani 1 1 d .
P1 P -0.10946(4) 0.34524(3) 0.03784(4) 0.01314(8) Uani 1 1 d .
O1 O 0.21581(10) 0.52204(9) -0.11710(9) 0.0166(2) Uani 1 1 d .
N1 N 0.00291(12) 0.42296(11) -0.16537(11) 0.0150(3) Uani 1 1 d .
C1 C 0.03201(14) 0.46283(12) 0.09849(13) 0.0133(3) Uani 1 1 d .
C2 C 0.12494(13) 0.50308(12) 0.03642(13) 0.0129(3) Uani 1 1 d .
C3 C 0.24955(13) 0.56103(12) 0.11836(13) 0.0140(3) Uani 1 1 d .
H3 H 0.3281 0.5966 0.1015 0.017 Uiso 1 1 calc R
C4 C 0.23600(14) 0.55630(13) 0.22869(14) 0.0155(3) Uani 1 1 d .
H4 H 0.3041 0.5869 0.2983 0.019 Uiso 1 1 calc R
C5 C 0.10225(14) 0.49758(12) 0.21682(13) 0.0145(3) Uani 1 1 d .
H5 H 0.0657 0.4838 0.2776 0.017 Uiso 1 1 calc R
C6 C -0.04669(13) 0.73628(12) 0.09425(13) 0.0123(3) Uani 1 1 d .
C7 C 0.07315(13) 0.77944(12) 0.06358(13) 0.0121(3) Uani 1 1 d .
C8 C 0.18434(13) 0.80965(12) 0.16583(13) 0.0131(3) Uani 1 1 d .
C9 C 0.13422(14) 0.78577(12) 0.25914(13) 0.0130(3) Uani 1 1 d .
C10 C -0.00947(14) 0.74207(12) 0.21511(13) 0.0135(3) Uani 1 1 d .
C11 C 0.10616(13) 0.48018(12) -0.08574(13) 0.0135(3) Uani 1 1 d .
C12 C 0.18391(15) 0.48364(15) -0.23899(14) 0.0216(3) Uani 1 1 d .
H12A H 0.2420 0.4316 -0.2556 0.026 Uiso 1 1 calc R
H12B H 0.1965 0.5489 -0.2788 0.026 Uiso 1 1 calc R
C13 C 0.03507(14) 0.42163(13) -0.27583(14) 0.0168(3) Uani 1 1 d .
H13 H 0.0290 0.3411 -0.3095 0.020 Uiso 1 1 calc R
C14 C -0.06423(15) 0.47261(14) -0.36079(14) 0.0196(3) Uani 1 1 d .
H14 H -0.1567 0.4421 -0.3558 0.024 Uiso 1 1 calc R
C15 C -0.04061(18) 0.60141(15) -0.33530(16) 0.0271(4) Uani 1 1 d .
H15A H 0.0381 0.6346 -0.3579 0.041 Uiso 1 1 calc R
H15B H -0.0245 0.6264 -0.2537 0.041 Uiso 1 1 calc R
H15C H -0.1202 0.6263 -0.3779 0.041 Uiso 1 1 calc R
C16 C -0.0632(2) 0.43252(18) -0.48190(15) 0.0314(4) Uani 1 1 d .
H16A H -0.1277 0.4647 -0.5349 0.047 Uiso 1 1 calc R
H16B H -0.0887 0.3494 -0.4996 0.047 Uiso 1 1 calc R
H16C H 0.0275 0.4576 -0.4890 0.047 Uiso 1 1 calc R
C17 C -0.05110(14) 0.23203(12) 0.10907(14) 0.0152(3) Uani 1 1 d .
C18 C -0.14499(16) 0.13143(13) 0.09825(15) 0.0211(3) Uani 1 1 d .
H18 H -0.2370 0.1252 0.0579 0.025 Uiso 1 1 calc R
C19 C -0.10427(18) 0.04093(14) 0.14615(17) 0.0258(4) Uani 1 1 d .
H19 H -0.1684 -0.0272 0.1380 0.031 Uiso 1 1 calc R
C20 C 0.02995(19) 0.04926(14) 0.20604(16) 0.0259(4) Uani 1 1 d .
H20 H 0.0576 -0.0130 0.2386 0.031 Uiso 1 1 calc R
C21 C 0.12288(17) 0.14829(14) 0.21799(15) 0.0231(3) Uani 1 1 d .
H21 H 0.2143 0.1545 0.2601 0.028 Uiso 1 1 calc R
C22 C 0.08373(15) 0.23897(13) 0.16881(14) 0.0178(3) Uani 1 1 d .
H22 H 0.1490 0.3061 0.1758 0.021 Uiso 1 1 calc R
C23 C -0.25259(14) 0.36733(13) 0.08695(14) 0.0164(3) Uani 1 1 d .
C24 C -0.26856(17) 0.33979(15) 0.18965(16) 0.0197(4) Uani 1 1 d .
H24 H -0.1998 0.3129 0.2395 0.024 Uiso 1 1 calc R
C25 C -0.38485(16) 0.35162(14) 0.21893(16) 0.0220(3) Uani 1 1 d .
H25 H -0.3962 0.3318 0.2882 0.026 Uiso 1 1 calc R
C26 C -0.48466(17) 0.39249(16) 0.14700(18) 0.0237(4) Uani 1 1 d .
H26 H -0.5644 0.4000 0.1671 0.028 Uiso 1 1 calc R
C27 C -0.46855(15) 0.42232(14) 0.04605(16) 0.0232(4) Uani 1 1 d .
H27 H -0.5359 0.4522 -0.0019 0.028 Uiso 1 1 calc R
C28 C -0.35380(15) 0.40841(13) 0.01543(15) 0.0192(3) Uani 1 1 d .
H28 H -0.3439 0.4269 -0.0547 0.023 Uiso 1 1 calc R
C29 C -0.18379(14) 0.70204(12) 0.01193(14) 0.0150(3) Uani 1 1 d .
C30 C -0.29340(15) 0.73911(14) 0.03657(15) 0.0195(3) Uani 1 1 d .
H30 H -0.2824 0.7821 0.1090 0.023 Uiso 1 1 calc R
C31 C -0.41888(15) 0.71311(16) -0.04509(17) 0.0283(4) Uani 1 1 d .
H31 H -0.4933 0.7384 -0.0281 0.034 Uiso 1 1 calc R
C32 C -0.43563(16) 0.65070(17) -0.15061(17) 0.0319(4) Uani 1 1 d .
H32 H -0.5213 0.6337 -0.2061 0.038 Uiso 1 1 calc R
C33 C -0.32759(17) 0.61288(16) -0.17567(16) 0.0266(4) Uani 1 1 d .
H33 H -0.3388 0.5703 -0.2483 0.032 Uiso 1 1 calc R
C34 C -0.20294(15) 0.63780(14) -0.09380(14) 0.0192(3) Uani 1 1 d .
H34 H -0.1295 0.6104 -0.1105 0.023 Uiso 1 1 calc R
C35 C 0.08983(14) 0.80449(12) -0.04641(13) 0.0141(3) Uani 1 1 d .
C36 C 0.00870(15) 0.86757(14) -0.10985(15) 0.0189(3) Uani 1 1 d .
H36 H -0.0677 0.8845 -0.0893 0.023 Uiso 1 1 calc R
C37 C 0.03962(16) 0.90579(15) -0.20333(15) 0.0239(4) Uani 1 1 d .
H37 H -0.0153 0.9497 -0.2456 0.029 Uiso 1 1 calc R
C38 C 0.14933(17) 0.88055(15) -0.23549(16) 0.0246(4) Uani 1 1 d .
H38 H 0.1695 0.9066 -0.2997 0.030 Uiso 1 1 calc R
C39 C 0.22938(15) 0.81709(14) -0.17345(15) 0.0204(3) Uani 1 1 d .
H39 H 0.3048 0.7993 -0.1951 0.025 Uiso 1 1 calc R
C40 C 0.19994(14) 0.77939(13) -0.07997(13) 0.0157(3) Uani 1 1 d .
H40 H 0.2555 0.7357 -0.0380 0.019 Uiso 1 1 calc R
C41 C 0.32275(13) 0.87251(12) 0.17639(13) 0.0138(3) Uani 1 1 d .
C42 C 0.43870(14) 0.83932(14) 0.23573(14) 0.0179(3) Uani 1 1 d .
H42 H 0.4311 0.7700 0.2643 0.022 Uiso 1 1 calc R
C43 C 0.56487(15) 0.90748(15) 0.25300(16) 0.0244(4) Uani 1 1 d .
H43 H 0.6434 0.8840 0.2926 0.029 Uiso 1 1 calc R
C44 C 0.57720(16) 1.00917(16) 0.21307(17) 0.0279(4) Uani 1 1 d .
H44 H 0.6639 1.0561 0.2266 0.033 Uiso 1 1 calc R
C45 C 0.46355(16) 1.04269(14) 0.15348(16) 0.0257(4) Uani 1 1 d .
H45 H 0.4721 1.1124 0.1256 0.031 Uiso 1 1 calc R
C46 C 0.33651(16) 0.97440(13) 0.13434(14) 0.0191(3) Uani 1 1 d .
H46 H 0.2587 0.9972 0.0924 0.023 Uiso 1 1 calc R
C47 C 0.21648(13) 0.81216(13) 0.37962(14) 0.0143(3) Uani 1 1 d .
C48 C 0.22084(15) 0.73228(14) 0.45092(14) 0.0184(3) Uani 1 1 d .
H48 H 0.1672 0.6579 0.4234 0.022 Uiso 1 1 calc R
C49 C 0.30281(16) 0.76014(16) 0.56193(14) 0.0229(3) Uani 1 1 d .
H49 H 0.3061 0.7044 0.6098 0.028 Uiso 1 1 calc R
C50 C 0.37992(16) 0.86865(16) 0.60356(15) 0.0253(4) Uani 1 1 d .
H50 H 0.4371 0.8870 0.6795 0.030 Uiso 1 1 calc R
C51 C 0.37381(15) 0.95038(15) 0.53475(15) 0.0219(3) Uani 1 1 d .
H51 H 0.4247 1.0255 0.5640 0.026 Uiso 1 1 calc R
C52 C 0.29333(14) 0.92261(13) 0.42281(14) 0.0171(3) Uani 1 1 d .
H52 H 0.2903 0.9786 0.3752 0.021 Uiso 1 1 calc R
C53 C -0.09860(14) 0.72884(12) 0.29096(13) 0.0140(3) Uani 1 1 d .
C54 C -0.07762(14) 0.81716(13) 0.38181(14) 0.0181(3) Uani 1 1 d .
H54 H -0.0062 0.8812 0.3947 0.022 Uiso 1 1 calc R
C55 C -0.15960(16) 0.81249(15) 0.45325(15) 0.0209(3) Uani 1 1 d .
H55 H -0.1433 0.8728 0.5149 0.025 Uiso 1 1 calc R
C56 C -0.26523(16) 0.72017(15) 0.43501(15) 0.0223(3) Uani 1 1 d .
H56 H -0.3216 0.7170 0.4837 0.027 Uiso 1 1 calc R
C57 C -0.28765(17) 0.63279(14) 0.34521(16) 0.0245(4) Uani 1 1 d .
H57 H -0.3601 0.5695 0.3322 0.029 Uiso 1 1 calc R
C58 C -0.20527(15) 0.63647(13) 0.27359(15) 0.0190(3) Uani 1 1 d .
H58 H -0.2218 0.5756 0.2124 0.023 Uiso 1 1 calc R
C59 C -0.35606(15) 0.22246(14) -0.27304(15) 0.0225(4) Uani 1 1 d .
H59 H -0.4303 0.2588 -0.2916 0.027 Uiso 1 1 calc R
C60 C -0.26678(15) 0.21952(15) -0.33816(15) 0.0233(4) Uani 1 1 d .
H60 H -0.2485 0.2808 -0.3767 0.028 Uiso 1 1 calc R
C61 C -0.19824(17) 0.12022(16) -0.34851(17) 0.0297(4) Uani 1 1 d .
H61A H -0.1019 0.1433 -0.3042 0.036 Uiso 1 1 calc R
H61B H -0.2035 0.0958 -0.4291 0.036 Uiso 1 1 calc R
C62 C -0.26750(16) 0.02205(15) -0.30390(17) 0.0295(4) Uani 1 1 d .
H62A H -0.3601 -0.0076 -0.3550 0.035 Uiso 1 1 calc R
H62B H -0.2174 -0.0401 -0.3038 0.035 Uiso 1 1 calc R
C63 C -0.27370(17) 0.05974(15) -0.18462(17) 0.0277(4) Uani 1 1 d .
H63A H -0.1822 0.0736 -0.1307 0.033 Uiso 1 1 calc R
H63B H -0.3322 -0.0013 -0.1628 0.033 Uiso 1 1 calc R
C64 C -0.32897(15) 0.16764(14) -0.17708(16) 0.0222(4) Uani 1 1 d .
H64 H -0.3452 0.1980 -0.1088 0.027 Uiso 1 1 calc R
Sb1 Sb 0.415147(8) 0.397520(8) 0.494125(8) 0.02182(3) Uani 1 1 d .
F1 F 0.38281(13) 0.37678(13) 0.33612(11) 0.0416(3) Uani 1 1 d .
F2 F 0.38826(12) 0.24025(9) 0.48655(10) 0.0356(3) Uani 1 1 d .
F3 F 0.59887(10) 0.40398(12) 0.51378(12) 0.0441(3) Uani 1 1 d .
F4 F 0.44502(12) 0.41500(11) 0.65189(10) 0.0386(3) Uani 1 1 d .
F5 F 0.23223(11) 0.39283(13) 0.47527(12) 0.0478(3) Uani 1 1 d .
F6 F 0.44559(15) 0.55459(11) 0.50137(14) 0.0577(4) Uani 1 1 d .
O1X O 0.15988(12) 0.17125(10) -0.25526(11) 0.0258(3) Uani 1 1 d .
C1X C 0.26234(18) 0.18826(18) -0.15157(17) 0.0321(4) Uani 1 1 d .
H1X1 H 0.3304 0.2578 -0.1451 0.039 Uiso 1 1 calc R
H1X2 H 0.3079 0.1231 -0.1488 0.039 Uiso 1 1 calc R
C2X C 0.20112(19) 0.19981(17) -0.05429(17) 0.0301(4) Uani 1 1 d .
H2X1 H 0.1570 0.2649 -0.0570 0.045 Uiso 1 1 calc R
H2X2 H 0.2722 0.2116 0.0179 0.045 Uiso 1 1 calc R
H2X3 H 0.1344 0.1305 -0.0607 0.045 Uiso 1 1 calc R
C3X C 0.2126(2) 0.16130(17) -0.34982(18) 0.0331(4) Uani 1 1 d .
H3X1 H 0.2673 0.1021 -0.3445 0.040 Uiso 1 1 calc R
H3X2 H 0.2719 0.2342 -0.3492 0.040 Uiso 1 1 calc R
C4X C 0.1002(2) 0.13061(18) -0.45748(18) 0.0356(5) Uani 1 1 d .
H4X1 H 0.0426 0.0578 -0.4583 0.053 Uiso 1 1 calc R
H4X2 H 0.1373 0.1242 -0.5222 0.053 Uiso 1 1 calc R
H4X3 H 0.0467 0.1896 -0.4628 0.053 Uiso 1 1 calc R

loop_
_atom_site_aniso_label
_atom_site_aniso_U_11
_atom_site_aniso_U_22
_atom_site_aniso_U_33
_atom_site_aniso_U_23
_atom_site_aniso_U_13
_atom_site_aniso_U_12
Pd1 0.01232(5) 0.01443(6) 0.01554(6) 0.00187(5) 0.00256(4) 0.00164(4)
Fe1 0.01072(8) 0.00959(9) 0.01240(10) 0.00219(8) 0.00311(7) 0.00257(7)
P1 0.01269(16) 0.01063(17) 0.0163(2) 0.00329(15) 0.00461(14) 0.00173(13)
O1 0.0145(4) 0.0200(5) 0.0157(6) 0.0009(4) 0.0070(4) 0.0017(4)
N1 0.0160(5) 0.0154(6) 0.0139(7) 0.0019(5) 0.0050(5) 0.0035(5)
C1 0.0140(6) 0.0103(6) 0.0165(8) 0.0035(6) 0.0051(5) 0.0035(5)
C2 0.0137(6) 0.0101(6) 0.0158(8) 0.0032(6) 0.0040(5) 0.0047(5)
C3 0.0115(6) 0.0135(7) 0.0168(8) 0.0028(6) 0.0026(5) 0.0044(5)
C4 0.0149(6) 0.0138(7) 0.0170(8) 0.0029(6) 0.0019(5) 0.0052(5)
C5 0.0173(6) 0.0125(7) 0.0146(8) 0.0045(6) 0.0044(5) 0.0043(5)
C6 0.0120(6) 0.0100(6) 0.0151(7) 0.0016(6) 0.0037(5) 0.0031(5)
C7 0.0121(6) 0.0098(6) 0.0143(7) 0.0033(5) 0.0022(5) 0.0036(5)
C8 0.0127(6) 0.0116(7) 0.0150(7) 0.0025(6) 0.0033(5) 0.0032(5)
C9 0.0139(6) 0.0096(6) 0.0157(8) 0.0011(6) 0.0046(5) 0.0034(5)
C10 0.0126(6) 0.0115(7) 0.0161(8) 0.0017(6) 0.0041(5) 0.0027(5)
C11 0.0122(6) 0.0110(6) 0.0191(8) 0.0037(6) 0.0055(5) 0.0049(5)
C12 0.0188(7) 0.0294(9) 0.0175(8) 0.0041(7) 0.0074(6) 0.0043(6)
C13 0.0171(6) 0.0185(7) 0.0158(8) 0.0025(6) 0.0064(6) 0.0043(5)
C14 0.0200(7) 0.0241(8) 0.0152(8) 0.0044(6) 0.0048(6) 0.0059(6)
C15 0.0327(9) 0.0255(9) 0.0235(10) 0.0065(7) 0.0053(7) 0.0098(7)
C16 0.0388(10) 0.0398(11) 0.0158(9) 0.0036(8) 0.0042(7) 0.0151(8)
C17 0.0189(6) 0.0113(7) 0.0184(8) 0.0043(6) 0.0084(6) 0.0052(5)
C18 0.0198(7) 0.0152(7) 0.0289(9) 0.0051(7) 0.0085(6) 0.0023(6)
C19 0.0320(9) 0.0138(8) 0.0357(11) 0.0076(7) 0.0156(8) 0.0042(6)
C20 0.0395(9) 0.0153(8) 0.0288(10) 0.0091(7) 0.0134(8) 0.0127(7)
C21 0.0257(8) 0.0200(8) 0.0237(9) 0.0038(7) 0.0038(7) 0.0103(6)
C22 0.0195(7) 0.0129(7) 0.0223(9) 0.0033(6) 0.0071(6) 0.0051(5)
C23 0.0157(6) 0.0126(7) 0.0210(8) 0.0023(6) 0.0066(6) 0.0019(5)
C24 0.0199(7) 0.0156(8) 0.0241(10) 0.0030(7) 0.0084(7) 0.0022(6)
C25 0.0234(7) 0.0180(8) 0.0275(9) 0.0029(7) 0.0142(7) 0.0022(6)
C26 0.0174(7) 0.0212(9) 0.0334(11) -0.0009(8) 0.0126(7) 0.0023(6)
C27 0.0171(7) 0.0220(8) 0.0292(10) 0.0018(7) 0.0040(6) 0.0066(6)
C28 0.0187(7) 0.0165(7) 0.0224(9) 0.0035(6) 0.0059(6) 0.0041(6)
C29 0.0134(6) 0.0121(7) 0.0186(8) 0.0053(6) 0.0028(5) 0.0014(5)
C30 0.0151(6) 0.0188(8) 0.0244(9) 0.0058(7) 0.0043(6) 0.0039(6)
C31 0.0135(7) 0.0332(10) 0.0380(11) 0.0105(8) 0.0043(7) 0.0066(6)
C32 0.0147(7) 0.0418(11) 0.0319(11) 0.0109(9) -0.0046(7) 0.0011(7)
C33 0.0247(8) 0.0275(9) 0.0196(9) 0.0004(7) -0.0011(7) -0.0014(7)
C34 0.0170(6) 0.0189(8) 0.0192(8) 0.0021(6) 0.0030(6) 0.0015(6)
C35 0.0156(6) 0.0112(6) 0.0149(7) 0.0027(6) 0.0035(5) 0.0019(5)
C36 0.0167(6) 0.0194(8) 0.0221(9) 0.0069(7) 0.0052(6) 0.0063(6)
C37 0.0240(7) 0.0267(9) 0.0240(9) 0.0154(7) 0.0048(7) 0.0094(6)
C38 0.0285(8) 0.0270(9) 0.0234(9) 0.0130(7) 0.0120(7) 0.0061(7)
C39 0.0199(7) 0.0225(8) 0.0221(9) 0.0065(7) 0.0097(6) 0.0054(6)
C40 0.0170(6) 0.0164(7) 0.0150(8) 0.0042(6) 0.0052(5) 0.0049(5)
C41 0.0120(6) 0.0130(7) 0.0168(8) 0.0020(6) 0.0053(5) 0.0022(5)
C42 0.0158(6) 0.0177(7) 0.0210(8) 0.0045(6) 0.0057(6) 0.0040(5)
C43 0.0135(6) 0.0285(9) 0.0294(10) 0.0041(8) 0.0038(6) 0.0037(6)
C44 0.0147(7) 0.0298(9) 0.0371(11) 0.0088(8) 0.0075(7) -0.0029(6)
C45 0.0237(8) 0.0193(8) 0.0340(10) 0.0096(7) 0.0094(7) -0.0011(6)
C46 0.0182(7) 0.0150(7) 0.0234(9) 0.0033(6) 0.0054(6) 0.0023(6)
C47 0.0120(6) 0.0158(7) 0.0156(8) 0.0010(6) 0.0048(5) 0.0044(5)
C48 0.0196(7) 0.0200(8) 0.0159(8) 0.0017(6) 0.0062(6) 0.0041(6)
C49 0.0241(7) 0.0337(9) 0.0135(8) 0.0092(7) 0.0060(6) 0.0086(7)
C50 0.0179(7) 0.0403(10) 0.0133(8) 0.0002(7) 0.0030(6) 0.0002(7)
C51 0.0156(6) 0.0259(8) 0.0196(9) -0.0041(7) 0.0046(6) -0.0013(6)
C52 0.0157(6) 0.0176(7) 0.0172(8) 0.0003(6) 0.0046(6) 0.0033(5)
C53 0.0137(6) 0.0145(7) 0.0151(8) 0.0044(6) 0.0041(5) 0.0055(5)
C54 0.0166(6) 0.0182(7) 0.0189(8) 0.0006(6) 0.0055(6) 0.0036(6)
C55 0.0224(7) 0.0244(9) 0.0168(8) -0.0006(7) 0.0072(6) 0.0076(6)
C56 0.0237(7) 0.0289(9) 0.0212(9) 0.0096(7) 0.0131(6) 0.0102(6)
C57 0.0251(8) 0.0211(8) 0.0307(10) 0.0061(7) 0.0153(7) 0.0009(6)
C58 0.0207(7) 0.0147(7) 0.0224(9) 0.0007(6) 0.0101(6) 0.0014(6)
C59 0.0128(6) 0.0220(8) 0.0260(9) -0.0001(7) -0.0024(6) 0.0014(6)
C60 0.0193(7) 0.0249(9) 0.0191(9) -0.0012(7) 0.0003(6) -0.0015(6)
C61 0.0207(7) 0.0312(10) 0.0298(10) -0.0089(8) 0.0041(7) 0.0007(7)
C62 0.0169(7) 0.0238(9) 0.0400(11) -0.0055(8) 0.0012(7) 0.0025(6)
C63 0.0220(7) 0.0187(8) 0.0352(11) 0.0024(8) -0.0001(7) -0.0002(6)
C64 0.0170(7) 0.0200(8) 0.0253(9) 0.0000(7) 0.0040(6) -0.0011(6)
Sb1 0.01583(5) 0.02682(6) 0.02482(7) 0.00922(5) 0.00595(4) 0.00643(4)
F1 0.0373(6) 0.0695(9) 0.0290(7) 0.0247(6) 0.0144(5) 0.0226(6)
F2 0.0480(7) 0.0254(6) 0.0329(7) 0.0044(5) 0.0140(5) 0.0027(5)
F3 0.0154(5) 0.0626(8) 0.0582(9) 0.0269(7) 0.0097(5) 0.0086(5)
F4 0.0449(7) 0.0430(7) 0.0217(6) -0.0012(5) 0.0050(5) 0.0040(6)
F5 0.0211(5) 0.0764(10) 0.0504(8) 0.0095(7) 0.0134(5) 0.0179(6)
F6 0.0643(9) 0.0274(7) 0.0827(12) 0.0200(7) 0.0164(8) 0.0130(6)
O1X 0.0278(6) 0.0262(6) 0.0276(7) 0.0051(5) 0.0145(5) 0.0065(5)
C1X 0.0277(8) 0.0355(10) 0.0329(11) 0.0022(9) 0.0113(8) 0.0047(7)
C2X 0.0352(9) 0.0271(10) 0.0294(11) 0.0044(8) 0.0099(8) 0.0097(8)
C3X 0.0372(10) 0.0330(10) 0.0343(11) 0.0025(9) 0.0233(8) 0.0034(8)
C4X 0.0433(11) 0.0331(11) 0.0317(11) -0.0018(9) 0.0190(9) 0.0035(9)

loop_
_atom_type_symbol
_atom_type_description
_atom_type_scat_dispersion_real
_atom_type_scat_dispersion_imag
_atom_type_scat_source
C C 0.0033 0.0016 'International Tables Vol C Tables 4.2.6.8 and 6.1.1.4'
H H 0.0000 0.0000 'International Tables Vol C Tables 4.2.6.8 and 6.1.1.4'
N N 0.0061 0.0033 'International Tables Vol C Tables 4.2.6.8 and 6.1.1.4'
O O 0.0106 0.0060 'International Tables Vol C Tables 4.2.6.8 and 6.1.1.4'
F F 0.0171 0.0103 'International Tables Vol C Tables 4.2.6.8 and 6.1.1.4'
P P 0.1023 0.0942 'International Tables Vol C Tables 4.2.6.8 and 6.1.1.4'
Fe Fe 0.3463 0.8444 'International Tables Vol C Tables 4.2.6.8 and 6.1.1.4'
Pd Pd -0.9988 1.0072 'International Tables Vol C Tables 4.2.6.8 and 6.1.1.4'
Sb Sb -0.5866 1.5461 'International Tables Vol C Tables 4.2.6.8 and 6.1.1.4'

loop_
_geom_angle_atom_site_label_1
_geom_angle_atom_site_label_2
_geom_angle_atom_site_label_3
_geom_angle
N1 Pd1 C64 167.41(6)
N1 Pd1 C59 134.65(6)
C64 Pd1 C59 38.78(7)
N1 Pd1 C60 103.80(5)
C64 Pd1 C60 65.36(7)
C59 Pd1 C60 36.62(6)
N1 Pd1 P1 94.31(4)
C64 Pd1 P1 96.13(5)
C59 Pd1 P1 128.22(5)
C60 Pd1 P1 161.37(4)
C5 Fe1 C4 40.62(5)
C5 Fe1 C3 68.02(6)
C4 Fe1 C3 40.29(6)
C5 Fe1 C9 112.38(6)
C4 Fe1 C9 100.40(6)
C3 Fe1 C9 122.27(6)
C5 Fe1 C8 143.08(6)
C4 Fe1 C8 109.17(6)
C3 Fe1 C8 102.91(6)
C9 Fe1 C8 40.59(6)
C5 Fe1 C7 174.64(5)
C4 Fe1 C7 144.73(5)
C3 Fe1 C7 116.37(6)
C9 Fe1 C7 68.41(6)
C8 Fe1 C7 40.70(6)
C5 Fe1 C6 134.21(6)
C4 Fe1 C6 165.93(6)
C3 Fe1 C6 153.11(6)
C9 Fe1 C6 68.47(6)
C8 Fe1 C6 68.44(5)
C7 Fe1 C6 40.66(5)
C5 Fe1 C10 108.96(6)
C4 Fe1 C10 125.67(6)
C3 Fe1 C10 161.67(6)
C9 Fe1 C10 40.73(5)
C8 Fe1 C10 68.11(6)
C7 Fe1 C10 67.94(6)
C6 Fe1 C10 40.26(6)
C5 Fe1 C2 67.92(6)
C4 Fe1 C2 67.86(6)
C3 Fe1 C2 40.39(5)
C9 Fe1 C2 162.32(5)
C8 Fe1 C2 128.82(6)
C7 Fe1 C2 113.08(6)
C6 Fe1 C2 124.97(6)
C10 Fe1 C2 156.95(5)
C5 Fe1 C1 40.35(6)
C4 Fe1 C1 68.10(6)
C3 Fe1 C1 68.12(5)
C9 Fe1 C1 148.98(6)
C8 Fe1 C1 169.34(6)
C7 Fe1 C1 137.06(6)
C6 Fe1 C1 116.80(5)
C10 Fe1 C1 122.15(5)
C2 Fe1 C1 40.54(5)
C1 P1 C23 111.00(7)
C1 P1 C17 101.94(7)
C23 P1 C17 104.15(7)
C1 P1 Pd1 112.63(5)
C23 P1 Pd1 111.80(6)
C17 P1 Pd1 114.64(5)
C11 O1 C12 107.06(11)
C11 N1 C13 108.62(12)
C11 N1 Pd1 129.73(11)
C13 N1 Pd1 119.40(9)
C5 C1 C2 106.92(12)
C5 C1 P1 125.79(11)
C2 C1 P1 122.56(11)
C5 C1 Fe1 68.18(8)
C2 C1 Fe1 69.66(8)
P1 C1 Fe1 146.52(8)
C3 C2 C1 107.54(13)
C3 C2 C11 123.96(12)
C1 C2 C11 128.16(12)
C3 C2 Fe1 68.57(8)
C1 C2 Fe1 69.80(8)
C11 C2 Fe1 132.07(11)
C4 C3 C2 108.61(12)
C4 C3 Fe1 69.65(8)
C2 C3 Fe1 71.05(8)
C4 C3 H3 125.7
C2 C3 H3 125.7
Fe1 C3 H3 125.2
C3 C4 C5 108.00(13)
C3 C4 Fe1 70.06(9)
C5 C4 Fe1 69.56(8)
C3 C4 H4 126.0
C5 C4 H4 126.0
Fe1 C4 H4 126.0
C4 C5 C1 108.92(13)
C4 C5 Fe1 69.82(8)
C1 C5 Fe1 71.47(8)
C4 C5 H5 125.5
C1 C5 H5 125.5
Fe1 C5 H5 124.8
C10 C6 C7 107.91(12)
C10 C6 C29 128.22(12)
C7 C6 C29 123.69(13)
C10 C6 Fe1 70.26(8)
C7 C6 Fe1 69.54(8)
C29 C6 Fe1 129.44(10)
C8 C7 C6 107.84(13)
C8 C7 C35 121.33(12)
C6 C7 C35 130.50(13)
C8 C7 Fe1 69.20(8)
C6 C7 Fe1 69.80(8)
C35 C7 Fe1 131.35(11)
C9 C8 C7 108.27(12)
C9 C8 C41 125.03(13)
C7 C8 C41 125.98(13)
C9 C8 Fe1 69.67(8)
C7 C8 Fe1 70.10(8)
C41 C8 Fe1 133.48(11)
C8 C9 C10 107.92(13)
C8 C9 C47 124.49(12)
C10 C9 C47 127.38(13)
C8 C9 Fe1 69.74(8)
C10 C9 Fe1 70.63(8)
C47 C9 Fe1 129.23(11)
C6 C10 C9 108.03(12)
C6 C10 C53 128.81(12)
C9 C10 C53 122.20(13)
C6 C10 Fe1 69.48(8)
C9 C10 Fe1 68.64(8)
C53 C10 Fe1 136.01(11)
N1 C11 O1 116.57(14)
N1 C11 C2 129.15(13)
O1 C11 C2 114.22(12)
O1 C12 C13 104.87(12)
O1 C12 H12A 110.8
C13 C12 H12A 110.8
O1 C12 H12B 110.8
C13 C12 H12B 110.8
H12A C12 H12B 108.8
N1 C13 C12 102.59(12)
N1 C13 C14 111.85(12)
C12 C13 C14 116.54(13)
N1 C13 H13 108.5
C12 C13 H13 108.5
C14 C13 H13 108.5
C15 C14 C16 110.65(15)
C15 C14 C13 114.01(13)
C16 C14 C13 110.44(14)
C15 C14 H14 107.1
C16 C14 H14 107.1
C13 C14 H14 107.1
C14 C15 H15A 109.5
C14 C15 H15B 109.5
H15A C15 H15B 109.5
C14 C15 H15C 109.5
H15A C15 H15C 109.5
H15B C15 H15C 109.5
C14 C16 H16A 109.5
C14 C16 H16B 109.5
H16A C16 H16B 109.5
C14 C16 H16C 109.5
H16A C16 H16C 109.5
H16B C16 H16C 109.5
C22 C17 C18 118.73(14)
C22 C17 P1 123.03(11)
C18 C17 P1 118.16(12)
C19 C18 C17 120.33(15)
C19 C18 H18 119.8
C17 C18 H18 119.8
C18 C19 C20 120.34(15)
C18 C19 H19 119.8
C20 C19 H19 119.8
C21 C20 C19 119.74(16)
C21 C20 H20 120.1
C19 C20 H20 120.1
C20 C21 C22 120.46(16)
C20 C21 H21 119.8
C22 C21 H21 119.8
C21 C22 C17 120.38(14)
C21 C22 H22 119.8
C17 C22 H22 119.8
C24 C23 C28 119.28(14)
C24 C23 P1 122.84(13)
C28 C23 P1 117.80(12)
C25 C24 C23 120.05(17)
C25 C24 H24 120.0
C23 C24 H24 120.0
C24 C25 C26 120.05(18)
C24 C25 H25 120.0
C26 C25 H25 120.0
C27 C26 C25 120.35(16)
C27 C26 H26 119.8
C25 C26 H26 119.8
C28 C27 C26 119.74(17)
C28 C27 H27 120.1
C26 C27 H27 120.1
C27 C28 C23 120.50(16)
C27 C28 H28 119.8
C23 C28 H28 119.8
C34 C29 C30 118.89(14)
C34 C29 C6 120.07(13)
C30 C29 C6 120.93(14)
C31 C30 C29 119.99(17)
C31 C30 H30 120.0
C29 C30 H30 120.0
C32 C31 C30 120.36(16)
C32 C31 H31 119.8
C30 C31 H31 119.8
C31 C32 C33 120.09(15)
C31 C32 H32 120.0
C33 C32 H32 120.0
C32 C33 C34 119.50(17)
C32 C33 H33 120.3
C34 C33 H33 120.3
C29 C34 C33 121.14(16)
C29 C34 H34 119.4
C33 C34 H34 119.4
C36 C35 C40 118.62(14)
C36 C35 C7 120.93(14)
C40 C35 C7 119.81(13)
C37 C36 C35 120.00(15)
C37 C36 H36 120.0
C35 C36 H36 120.0
C38 C37 C36 120.78(16)
C38 C37 H37 119.6
C36 C37 H37 119.6
C39 C38 C37 119.43(16)
C39 C38 H38 120.3
C37 C38 H38 120.3
C38 C39 C40 120.18(15)
C38 C39 H39 119.9
C40 C39 H39 119.9
C39 C40 C35 120.98(15)
C39 C40 H40 119.5
C35 C40 H40 119.5
C42 C41 C46 118.90(13)
C42 C41 C8 122.57(13)
C46 C41 C8 118.25(13)
C43 C42 C41 120.11(15)
C43 C42 H42 119.9
C41 C42 H42 119.9
C44 C43 C42 120.53(16)
C44 C43 H43 119.7
C42 C43 H43 119.7
C45 C44 C43 120.01(14)
C45 C44 H44 120.0
C43 C44 H44 120.0
C44 C45 C46 120.01(16)
C44 C45 H45 120.0
C46 C45 H45 120.0
C45 C46 C41 120.41(15)
C45 C46 H46 119.8
C41 C46 H46 119.8
C48 C47 C52 118.94(15)
C48 C47 C9 122.67(13)
C52 C47 C9 118.39(14)
C49 C48 C47 120.46(15)
C49 C48 H48 119.8
C47 C48 H48 119.8
C50 C49 C48 120.34(16)
C50 C49 H49 119.8
C48 C49 H49 119.8
C49 C50 C51 120.01(15)
C49 C50 H50 120.0
C51 C50 H50 120.0
C50 C51 C52 119.95(15)
C50 C51 H51 120.0
C52 C51 H51 120.0
C51 C52 C47 120.25(16)
C51 C52 H52 119.9
C47 C52 H52 119.9
C58 C53 C54 118.12(14)
C58 C53 C10 123.96(14)
C54 C53 C10 117.84(12)
C55 C54 C53 120.99(14)
C55 C54 H54 119.5
C53 C54 H54 119.5
C56 C55 C54 120.28(16)
C56 C55 H55 119.9
C54 C55 H55 119.9
C57 C56 C55 119.33(15)
C57 C56 H56 120.3
C55 C56 H56 120.3
C56 C57 C58 120.74(14)
C56 C57 H57 119.6
C58 C57 H57 119.6
C57 C58 C53 120.54(15)
C57 C58 H58 119.7
C53 C58 H58 119.7
C60 C59 C64 115.61(15)
C60 C59 Pd1 76.61(9)
C64 C59 Pd1 70.08(9)
C60 C59 H59 122.2
C64 C59 H59 122.2
Pd1 C59 H59 122.5
C59 C60 C61 121.03(16)
C59 C60 Pd1 66.77(9)
C61 C60 Pd1 102.68(11)
C59 C60 H60 119.5
C61 C60 H60 119.5
Pd1 C60 H60 100.2
C60 C61 C62 109.42(15)
C60 C61 H61A 109.8
C62 C61 H61A 109.8
C60 C61 H61B 109.8
C62 C61 H61B 109.8
H61A C61 H61B 108.2
C63 C62 C61 111.17(14)
C63 C62 H62A 109.4
C61 C62 H62A 109.4
C63 C62 H62B 109.4
C61 C62 H62B 109.4
H62A C62 H62B 108.0
C62 C63 C64 110.95(16)
C62 C63 H63A 109.4
C64 C63 H63A 109.4
C62 C63 H63B 109.4
C64 C63 H63B 109.4
H63A C63 H63B 108.0
C59 C64 C63 119.33(16)
C59 C64 Pd1 71.14(9)
C63 C64 Pd1 107.09(10)
C59 C64 H64 120.3
C63 C64 H64 120.3
Pd1 C64 H64 91.7
F5 Sb1 F6 90.05(7)
F5 Sb1 F2 91.12(6)
F6 Sb1 F2 178.80(6)
F5 Sb1 F3 179.34(7)
F6 Sb1 F3 89.34(6)
F2 Sb1 F3 89.49(6)
F5 Sb1 F1 89.86(6)
F6 Sb1 F1 90.31(7)
F2 Sb1 F1 89.44(6)
F3 Sb1 F1 90.39(6)
F5 Sb1 F4 89.56(6)
F6 Sb1 F4 90.86(6)
F2 Sb1 F4 89.40(5)
F3 Sb1 F4 90.20(6)
F1 Sb1 F4 178.69(6)
C1X O1X C3X 111.58(14)
O1X C1X C2X 109.35(15)
O1X C1X H1X1 109.8
C2X C1X H1X1 109.8
O1X C1X H1X2 109.8
C2X C1X H1X2 109.8
H1X1 C1X H1X2 108.3
C1X C2X H2X1 109.5
C1X C2X H2X2 109.5
H2X1 C2X H2X2 109.5
C1X C2X H2X3 109.5
H2X1 C2X H2X3 109.5
H2X2 C2X H2X3 109.5
O1X C3X C4X 109.91(15)
O1X C3X H3X1 109.7
C4X C3X H3X1 109.7
O1X C3X H3X2 109.7
C4X C3X H3X2 109.7
H3X1 C3X H3X2 108.2
C3X C4X H4X1 109.5
C3X C4X H4X2 109.5
H4X1 C4X H4X2 109.5
C3X C4X H4X3 109.5
H4X1 C4X H4X3 109.5
H4X2 C4X H4X3 109.5

loop_
_geom_bond_atom_site_label_1
_geom_bond_atom_site_label_2
_geom_bond_distance
Pd1 N1 2.1100(12)
Pd1 C64 2.1286(15)
Pd1 C59 2.1426(15)
Pd1 C60 2.2682(17)
Pd1 P1 2.2794(5)
Fe1 C5 2.0517(15)
Fe1 C4 2.0551(15)
Fe1 C3 2.0606(14)
Fe1 C9 2.0612(15)
Fe1 C8 2.0620(14)
Fe1 C7 2.0741(14)
Fe1 C6 2.0777(14)
Fe1 C10 2.0880(15)
Fe1 C2 2.0937(15)
Fe1 C1 2.0955(14)
P1 C1 1.8022(14)
P1 C23 1.8119(15)
P1 C17 1.8248(16)
O1 C11 1.3495(16)
O1 C12 1.456(2)
N1 C11 1.2846(18)
N1 C13 1.492(2)
C1 C5 1.431(2)
C1 C2 1.451(2)
C2 C3 1.4343(19)
C2 C11 1.459(2)
C3 C4 1.417(2)
C3 H3 0.9500
C4 C5 1.4255(19)
C4 H4 0.9500
C5 H5 0.9500
C6 C10 1.434(2)
C6 C7 1.4424(18)
C6 C29 1.4870(19)
C7 C8 1.438(2)
C7 C35 1.478(2)
C8 C9 1.430(2)
C8 C41 1.4882(18)
C9 C10 1.4441(18)
C9 C47 1.480(2)
C10 C53 1.495(2)
C12 C13 1.538(2)
C12 H12A 0.9900
C12 H12B 0.9900
C13 C14 1.541(2)
C13 H13 1.0000
C14 C15 1.520(2)
C14 C16 1.524(2)
C14 H14 1.0000
C15 H15A 0.9800
C15 H15B 0.9800
C15 H15C 0.9800
C16 H16A 0.9800
C16 H16B 0.9800
C16 H16C 0.9800
C17 C22 1.398(2)
C17 C18 1.402(2)
C18 C19 1.386(2)
C18 H18 0.9500
C19 C20 1.390(3)
C19 H19 0.9500
C20 C21 1.379(2)
C20 H20 0.9500
C21 C22 1.390(2)
C21 H21 0.9500
C22 H22 0.9500
C23 C24 1.397(2)
C23 C28 1.398(2)
C24 C25 1.388(2)
C24 H24 0.9500
C25 C26 1.389(3)
C25 H25 0.9500
C26 C27 1.386(3)
C26 H26 0.9500
C27 C28 1.386(2)
C27 H27 0.9500
C28 H28 0.9500
C29 C34 1.388(2)
C29 C30 1.396(2)
C30 C31 1.394(2)
C30 H30 0.9500
C31 C32 1.382(3)
C31 H31 0.9500
C32 C33 1.387(3)
C32 H32 0.9500
C33 C34 1.389(2)
C33 H33 0.9500
C34 H34 0.9500
C35 C36 1.393(2)
C35 C40 1.395(2)
C36 C37 1.391(2)
C36 H36 0.9500
C37 C38 1.383(2)
C37 H37 0.9500
C38 C39 1.382(2)
C38 H38 0.9500
C39 C40 1.383(2)
C39 H39 0.9500
C40 H40 0.9500
C41 C42 1.397(2)
C41 C46 1.397(2)
C42 C43 1.387(2)
C42 H42 0.9500
C43 C44 1.381(3)
C43 H43 0.9500
C44 C45 1.382(3)
C44 H44 0.9500
C45 C46 1.392(2)
C45 H45 0.9500
C46 H46 0.9500
C47 C48 1.385(2)
C47 C52 1.403(2)
C48 C49 1.383(2)
C48 H48 0.9500
C49 C50 1.383(2)
C49 H49 0.9500
C50 C51 1.381(3)
C50 H50 0.9500
C51 C52 1.388(2)
C51 H51 0.9500
C52 H52 0.9500
C53 C58 1.396(2)
C53 C54 1.401(2)
C54 C55 1.387(2)
C54 H54 0.9500
C55 C56 1.387(2)
C55 H55 0.9500
C56 C57 1.383(3)
C56 H56 0.9500
C57 C58 1.392(2)
C57 H57 0.9500
C58 H58 0.9500
C59 C60 1.391(2)
C59 C64 1.418(3)
C59 H59 0.9500
C60 C61 1.514(3)
C60 H60 0.9500
C61 C62 1.526(3)
C61 H61A 0.9900
C61 H61B 0.9900
C62 C63 1.515(3)
C62 H62A 0.9900
C62 H62B 0.9900
C63 C64 1.522(3)
C63 H63A 0.9900
C63 H63B 0.9900
C64 H64 0.9500
Sb1 F5 1.8645(11)
Sb1 F6 1.8650(13)
Sb1 F2 1.8678(11)
Sb1 F3 1.8681(10)
Sb1 F1 1.8738(13)
Sb1 F4 1.8752(12)
O1X C1X 1.409(2)
O1X C3X 1.423(2)
C1X C2X 1.511(3)
C1X H1X1 0.9900
C1X H1X2 0.9900
C2X H2X1 0.9800
C2X H2X2 0.9800
C2X H2X3 0.9800
C3X C4X 1.489(3)
C3X H3X1 0.9900
C3X H3X2 0.9900
C4X H4X1 0.9800
C4X H4X2 0.9800
C4X H4X3 0.9800

loop_
_geom_torsion_atom_site_label_1
_geom_torsion_atom_site_label_2
_geom_torsion_atom_site_label_3
_geom_torsion_atom_site_label_4
_geom_torsion
N1 Pd1 P1 C1 6.90(6)
C64 Pd1 P1 C1 179.85(7)
C59 Pd1 P1 C1 -156.12(8)
C60 Pd1 P1 C1 173.42(15)
N1 Pd1 P1 C23 132.70(6)
C64 Pd1 P1 C23 -54.35(7)
C59 Pd1 P1 C23 -30.33(8)
C60 Pd1 P1 C23 -60.78(16)
N1 Pd1 P1 C17 -109.07(6)
C64 Pd1 P1 C17 63.89(7)
C59 Pd1 P1 C17 87.91(8)
C60 Pd1 P1 C17 57.45(16)
C64 Pd1 N1 C11 -137.5(3)
C59 Pd1 N1 C11 169.69(13)
C60 Pd1 N1 C11 -167.09(14)
P1 Pd1 N1 C11 8.51(14)
C64 Pd1 N1 C13 23.4(3)
C59 Pd1 N1 C13 -29.46(15)
C60 Pd1 N1 C13 -6.25(12)
P1 Pd1 N1 C13 169.35(10)
C23 P1 C1 C5 62.87(15)
C17 P1 C1 C5 -47.54(15)
Pd1 P1 C1 C5 -170.90(12)
C23 P1 C1 C2 -144.75(12)
C17 P1 C1 C2 104.83(13)
Pd1 P1 C1 C2 -18.53(14)
C23 P1 C1 Fe1 -42.17(18)
C17 P1 C1 Fe1 -152.58(15)
Pd1 P1 C1 Fe1 84.06(16)
C4 Fe1 C1 C5 37.78(9)
C3 Fe1 C1 C5 81.35(9)
C9 Fe1 C1 C5 -35.30(14)
C8 Fe1 C1 C5 115.0(3)
C7 Fe1 C1 C5 -172.92(9)
C6 Fe1 C1 C5 -127.73(9)
C10 Fe1 C1 C5 -81.54(10)
C2 Fe1 C1 C5 118.87(12)
C5 Fe1 C1 C2 -118.87(12)
C4 Fe1 C1 C2 -81.08(9)
C3 Fe1 C1 C2 -37.51(8)
C9 Fe1 C1 C2 -154.17(10)
C8 Fe1 C1 C2 -3.9(4)
C7 Fe1 C1 C2 68.21(11)
C6 Fe1 C1 C2 113.41(9)
C10 Fe1 C1 C2 159.59(8)
C5 Fe1 C1 P1 122.5(2)
C4 Fe1 C1 P1 160.24(18)
C3 Fe1 C1 P1 -156.19(18)
C9 Fe1 C1 P1 87.15(19)
C8 Fe1 C1 P1 -122.6(3)
C7 Fe1 C1 P1 -50.47(19)
C6 Fe1 C1 P1 -5.28(18)
C10 Fe1 C1 P1 40.91(18)
C2 Fe1 C1 P1 -118.7(2)
C5 C1 C2 C3 0.16(17)
P1 C1 C2 C3 -156.69(11)
Fe1 C1 C2 C3 58.35(10)
C5 C1 C2 C11 173.58(14)
P1 C1 C2 C11 16.7(2)
Fe1 C1 C2 C11 -128.23(15)
C5 C1 C2 Fe1 -58.19(10)
P1 C1 C2 Fe1 144.96(12)
C5 Fe1 C2 C3 -81.57(9)
C4 Fe1 C2 C3 -37.56(9)
C9 Fe1 C2 C3 13.0(2)
C8 Fe1 C2 C3 59.78(11)
C7 Fe1 C2 C3 104.14(9)
C6 Fe1 C2 C3 149.04(9)
C10 Fe1 C2 C3 -168.24(14)
C1 Fe1 C2 C3 -119.30(12)
C5 Fe1 C2 C1 37.73(8)
C4 Fe1 C2 C1 81.74(9)
C3 Fe1 C2 C1 119.30(12)
C9 Fe1 C2 C1 132.33(19)
C8 Fe1 C2 C1 179.08(8)
C7 Fe1 C2 C1 -136.56(8)
C6 Fe1 C2 C1 -91.65(10)
C10 Fe1 C2 C1 -48.94(19)
C5 Fe1 C2 C11 161.42(14)
C4 Fe1 C2 C11 -154.57(14)
C3 Fe1 C2 C11 -117.01(16)
C9 Fe1 C2 C11 -104.0(2)
C8 Fe1 C2 C11 -57.23(15)
C7 Fe1 C2 C11 -12.87(14)
C6 Fe1 C2 C11 32.04(15)
C10 Fe1 C2 C11 74.8(2)
C1 Fe1 C2 C11 123.69(16)
C1 C2 C3 C4 0.64(17)
C11 C2 C3 C4 -173.12(13)
Fe1 C2 C3 C4 59.76(10)
C1 C2 C3 Fe1 -59.12(10)
C11 C2 C3 Fe1 127.12(14)
C5 Fe1 C3 C4 -37.85(8)
C9 Fe1 C3 C4 65.49(10)
C8 Fe1 C3 C4 104.52(9)
C7 Fe1 C3 C4 145.54(8)
C6 Fe1 C3 C4 172.09(11)
C10 Fe1 C3 C4 46.2(2)
C2 Fe1 C3 C4 -119.16(12)
C1 Fe1 C3 C4 -81.51(9)
C5 Fe1 C3 C2 81.31(9)
C4 Fe1 C3 C2 119.16(12)
C9 Fe1 C3 C2 -175.36(8)
C8 Fe1 C3 C2 -136.32(9)
C7 Fe1 C3 C2 -95.30(9)
C6 Fe1 C3 C2 -68.75(15)
C10 Fe1 C3 C2 165.31(16)
C1 Fe1 C3 C2 37.65(9)
C2 C3 C4 C5 -1.20(17)
Fe1 C3 C4 C5 59.44(10)
C2 C3 C4 Fe1 -60.63(10)
C5 Fe1 C4 C3 119.08(13)
C9 Fe1 C4 C3 -128.54(8)
C8 Fe1 C4 C3 -87.45(9)
C7 Fe1 C4 C3 -61.41(14)
C6 Fe1 C4 C3 -165.2(2)
C10 Fe1 C4 C3 -163.79(8)
C2 Fe1 C4 C3 37.65(8)
C1 Fe1 C4 C3 81.54(9)
C3 Fe1 C4 C5 -119.08(13)
C9 Fe1 C4 C5 112.37(9)
C8 Fe1 C4 C5 153.47(9)
C7 Fe1 C4 C5 179.51(10)
C6 Fe1 C4 C5 75.7(2)
C10 Fe1 C4 C5 77.13(10)
C2 Fe1 C4 C5 -81.43(9)
C1 Fe1 C4 C5 -37.54(9)
C3 C4 C5 C1 1.31(17)
Fe1 C4 C5 C1 61.06(11)
C3 C4 C5 Fe1 -59.75(10)
C2 C1 C5 C4 -0.90(17)
P1 C1 C5 C4 154.99(11)
Fe1 C1 C5 C4 -60.03(10)
C2 C1 C5 Fe1 59.13(10)
P1 C1 C5 Fe1 -144.98(12)
C3 Fe1 C5 C4 37.55(9)
C9 Fe1 C5 C4 -79.61(10)
C8 Fe1 C5 C4 -44.62(14)
C7 Fe1 C5 C4 -177.0(6)
C6 Fe1 C5 C4 -160.81(9)
C10 Fe1 C5 C4 -123.14(9)
C2 Fe1 C5 C4 81.27(9)
C1 Fe1 C5 C4 119.17(13)
C4 Fe1 C5 C1 -119.17(13)
C3 Fe1 C5 C1 -81.63(9)
C9 Fe1 C5 C1 161.21(8)
C8 Fe1 C5 C1 -163.79(9)
C7 Fe1 C5 C1 63.8(7)
C6 Fe1 C5 C1 80.02(11)
C10 Fe1 C5 C1 117.69(9)
C2 Fe1 C5 C1 -37.90(8)
C5 Fe1 C6 C10 63.43(11)
C4 Fe1 C6 C10 1.7(3)
C3 Fe1 C6 C10 -156.79(11)
C9 Fe1 C6 C10 -37.37(8)
C8 Fe1 C6 C10 -81.16(9)
C7 Fe1 C6 C10 -118.86(11)
C2 Fe1 C6 C10 155.74(8)
C1 Fe1 C6 C10 109.02(8)
C5 Fe1 C6 C7 -177.71(9)
C4 Fe1 C6 C7 120.6(2)
C3 Fe1 C6 C7 -37.93(16)
C9 Fe1 C6 C7 81.50(9)
C8 Fe1 C6 C7 37.71(8)
C10 Fe1 C6 C7 118.86(11)
C2 Fe1 C6 C7 -85.40(9)
C1 Fe1 C6 C7 -132.11(9)
C5 Fe1 C6 C29 -60.34(17)
C4 Fe1 C6 C29 -122.0(2)
C3 Fe1 C6 C29 79.44(18)
C9 Fe1 C6 C29 -161.14(15)
C8 Fe1 C6 C29 155.08(15)
C7 Fe1 C6 C29 117.37(17)
C10 Fe1 C6 C29 -123.77(16)
C2 Fe1 C6 C29 31.97(16)
C1 Fe1 C6 C29 -14.74(16)
C10 C6 C7 C8 1.08(16)
C29 C6 C7 C8 176.57(13)
Fe1 C6 C7 C8 -58.95(10)
C10 C6 C7 C35 -172.27(15)
C29 C6 C7 C35 3.2(2)
Fe1 C6 C7 C35 127.70(16)
C10 C6 C7 Fe1 60.03(10)
C29 C6 C7 Fe1 -124.48(14)
C5 Fe1 C7 C8 137.1(6)
C4 Fe1 C7 C8 -39.49(14)
C3 Fe1 C7 C8 -78.81(9)
C9 Fe1 C7 C8 37.60(8)
C6 Fe1 C7 C8 119.27(12)
C10 Fe1 C7 C8 81.63(9)
C2 Fe1 C7 C8 -123.34(8)
C1 Fe1 C7 C8 -164.34(9)
C5 Fe1 C7 C6 17.8(7)
C4 Fe1 C7 C6 -158.75(10)
C3 Fe1 C7 C6 161.92(8)
C9 Fe1 C7 C6 -81.67(9)
C8 Fe1 C7 C6 -119.27(12)
C10 Fe1 C7 C6 -37.64(8)
C2 Fe1 C7 C6 117.39(9)
C1 Fe1 C7 C6 76.39(11)
C5 Fe1 C7 C35 -108.9(6)
C4 Fe1 C7 C35 74.51(17)
C3 Fe1 C7 C35 35.18(14)
C9 Fe1 C7 C35 151.59(14)
C8 Fe1 C7 C35 114.00(15)
C6 Fe1 C7 C35 -126.74(16)
C10 Fe1 C7 C35 -164.38(14)
C2 Fe1 C7 C35 -9.35(14)
C1 Fe1 C7 C35 -50.34(16)
C6 C7 C8 C9 -0.11(16)
C35 C7 C8 C9 173.98(13)
Fe1 C7 C8 C9 -59.43(10)
C6 C7 C8 C41 -170.77(14)
C35 C7 C8 C41 3.3(2)
Fe1 C7 C8 C41 129.90(15)
C6 C7 C8 Fe1 59.32(10)
C35 C7 C8 Fe1 -126.59(13)
C5 Fe1 C8 C9 -54.60(13)
C4 Fe1 C8 C9 -83.56(9)
C3 Fe1 C8 C9 -125.07(9)
C7 Fe1 C8 C9 119.32(12)
C6 Fe1 C8 C9 81.65(9)
C10 Fe1 C8 C9 38.16(8)
C2 Fe1 C8 C9 -160.12(8)
C1 Fe1 C8 C9 -156.9(3)
C5 Fe1 C8 C7 -173.92(9)
C4 Fe1 C8 C7 157.13(8)
C3 Fe1 C8 C7 115.62(9)
C9 Fe1 C8 C7 -119.32(12)
C6 Fe1 C8 C7 -37.67(8)
C10 Fe1 C8 C7 -81.16(9)
C2 Fe1 C8 C7 80.56(10)
C1 Fe1 C8 C7 83.8(3)
C5 Fe1 C8 C41 64.89(19)
C4 Fe1 C8 C41 35.94(17)
C3 Fe1 C8 C41 -5.57(16)
C9 Fe1 C8 C41 119.49(18)
C7 Fe1 C8 C41 -121.19(19)
C6 Fe1 C8 C41 -158.86(17)
C10 Fe1 C8 C41 157.65(17)
C2 Fe1 C8 C41 -40.63(18)
C1 Fe1 C8 C41 -37.4(4)
C7 C8 C9 C10 -0.90(17)
C41 C8 C9 C10 169.88(14)
Fe1 C8 C9 C10 -60.60(10)
C7 C8 C9 C47 -175.95(13)
C41 C8 C9 C47 -5.2(2)
Fe1 C8 C9 C47 124.35(15)
C7 C8 C9 Fe1 59.70(10)
C41 C8 C9 Fe1 -129.52(15)
C5 Fe1 C9 C8 148.03(8)
C4 Fe1 C9 C8 107.40(9)
C3 Fe1 C9 C8 70.67(10)
C7 Fe1 C9 C8 -37.70(8)
C6 Fe1 C9 C8 -81.57(9)
C10 Fe1 C9 C8 -118.52(12)
C2 Fe1 C9 C8 60.7(2)
C1 Fe1 C9 C8 171.90(10)
C5 Fe1 C9 C10 -93.45(9)
C4 Fe1 C9 C10 -134.08(9)
C3 Fe1 C9 C10 -170.82(8)
C8 Fe1 C9 C10 118.52(12)
C7 Fe1 C9 C10 80.82(9)
C6 Fe1 C9 C10 36.95(8)
C2 Fe1 C9 C10 179.24(18)
C1 Fe1 C9 C10 -69.58(14)
C5 Fe1 C9 C47 29.48(14)
C4 Fe1 C9 C47 -11.14(14)
C3 Fe1 C9 C47 -47.88(15)
C8 Fe1 C9 C47 -118.54(16)
C7 Fe1 C9 C47 -156.24(14)
C6 Fe1 C9 C47 159.89(14)
C10 Fe1 C9 C47 122.94(17)
C2 Fe1 C9 C47 -57.8(3)
C1 Fe1 C9 C47 53.35(18)
C7 C6 C10 C9 -1.64(16)
C29 C6 C10 C9 -176.86(14)
Fe1 C6 C10 C9 57.94(10)
C7 C6 C10 C53 167.20(14)
C29 C6 C10 C53 -8.0(2)
Fe1 C6 C10 C53 -133.22(15)
C7 C6 C10 Fe1 -59.58(10)
C29 C6 C10 Fe1 125.20(15)
C8 C9 C10 C6 1.57(16)
C47 C9 C10 C6 176.44(14)
Fe1 C9 C10 C6 -58.46(10)
C8 C9 C10 C53 -168.16(13)
C47 C9 C10 C53 6.7(2)
Fe1 C9 C10 C53 131.81(14)
C8 C9 C10 Fe1 60.03(10)
C47 C9 C10 Fe1 -125.10(15)
C5 Fe1 C10 C6 -137.33(8)
C4 Fe1 C10 C6 -179.48(8)
C3 Fe1 C10 C6 145.49(17)
C9 Fe1 C10 C6 120.08(11)
C8 Fe1 C10 C6 82.05(9)
C7 Fe1 C10 C6 38.00(8)
C2 Fe1 C10 C6 -59.33(17)
C1 Fe1 C10 C6 -94.70(9)
C5 Fe1 C10 C9 102.59(9)
C4 Fe1 C10 C9 60.44(10)
C3 Fe1 C10 C9 25.4(2)
C8 Fe1 C10 C9 -38.03(9)
C7 Fe1 C10 C9 -82.08(9)
C6 Fe1 C10 C9 -120.08(12)
C2 Fe1 C10 C9 -179.41(14)
C1 Fe1 C10 C9 145.22(9)
C5 Fe1 C10 C53 -12.16(16)
C4 Fe1 C10 C53 -54.31(17)
C3 Fe1 C10 C53 -89.3(2)
C9 Fe1 C10 C53 -114.75(18)
C8 Fe1 C10 C53 -152.79(16)
C7 Fe1 C10 C53 163.17(16)
C6 Fe1 C10 C53 125.17(18)
C2 Fe1 C10 C53 65.8(2)
C1 Fe1 C10 C53 30.46(17)
C13 N1 C11 O1 -1.35(18)
Pd1 N1 C11 O1 161.09(10)
C13 N1 C11 C2 -178.41(14)
Pd1 N1 C11 C2 -16.0(2)
C12 O1 C11 N1 -2.27(18)
C12 O1 C11 C2 175.22(13)
C3 C2 C11 N1 174.83(15)
C1 C2 C11 N1 2.4(3)
Fe1 C2 C11 N1 -94.34(19)
C3 C2 C11 O1 -2.3(2)
C1 C2 C11 O1 -174.70(14)
Fe1 C2 C11 O1 88.55(15)
C11 O1 C12 C13 4.67(16)
C11 N1 C13 C12 4.10(17)
Pd1 N1 C13 C12 -160.45(10)
C11 N1 C13 C14 -121.54(14)
Pd1 N1 C13 C14 73.90(14)
O1 C12 C13 N1 -5.19(16)
O1 C12 C13 C14 117.35(15)
N1 C13 C14 C15 75.31(16)
C12 C13 C14 C15 -42.3(2)
N1 C13 C14 C16 -159.37(13)
C12 C13 C14 C16 83.06(18)
C1 P1 C17 C22 -14.60(15)
C23 P1 C17 C22 -130.13(14)
Pd1 P1 C17 C22 107.39(13)
C1 P1 C17 C18 168.72(13)
C23 P1 C17 C18 53.18(14)
Pd1 P1 C17 C18 -69.30(13)
C22 C17 C18 C19 0.0(2)
P1 C17 C18 C19 176.88(14)
C17 C18 C19 C20 0.4(3)
C18 C19 C20 C21 0.2(3)
C19 C20 C21 C22 -1.2(3)
C20 C21 C22 C17 1.7(3)
C18 C17 C22 C21 -1.1(2)
P1 C17 C22 C21 -177.75(13)
C1 P1 C23 C24 -84.43(15)
C17 P1 C23 C24 24.56(15)
Pd1 P1 C23 C24 148.89(12)
C1 P1 C23 C28 98.86(13)
C17 P1 C23 C28 -152.15(12)
Pd1 P1 C23 C28 -27.83(13)
C28 C23 C24 C25 1.0(2)
P1 C23 C24 C25 -175.66(12)
C23 C24 C25 C26 -1.0(3)
C24 C25 C26 C27 -0.4(3)
C25 C26 C27 C28 1.7(3)
C26 C27 C28 C23 -1.7(2)
C24 C23 C28 C27 0.3(2)
P1 C23 C28 C27 177.16(12)
C10 C6 C29 C34 -141.44(16)
C7 C6 C29 C34 44.0(2)
Fe1 C6 C29 C34 -46.2(2)
C10 C6 C29 C30 42.3(2)
C7 C6 C29 C30 -132.20(16)
Fe1 C6 C29 C30 137.55(13)
C34 C29 C30 C31 -1.1(2)
C6 C29 C30 C31 175.19(15)
C29 C30 C31 C32 0.0(3)
C30 C31 C32 C33 0.4(3)
C31 C32 C33 C34 0.3(3)
C30 C29 C34 C33 1.8(2)
C6 C29 C34 C33 -174.50(15)
C32 C33 C34 C29 -1.4(3)
C8 C7 C35 C36 -124.39(16)
C6 C7 C35 C36 48.2(2)
Fe1 C7 C35 C36 146.65(12)
C8 C7 C35 C40 46.3(2)
C6 C7 C35 C40 -141.14(16)
Fe1 C7 C35 C40 -42.70(19)
C40 C35 C36 C37 -1.1(2)
C7 C35 C36 C37 169.66(15)
C35 C36 C37 C38 1.0(3)
C36 C37 C38 C39 -0.3(3)
C37 C38 C39 C40 -0.1(3)
C38 C39 C40 C35 -0.1(2)
C36 C35 C40 C39 0.7(2)
C7 C35 C40 C39 -170.19(14)
C9 C8 C41 C42 55.7(2)
C7 C8 C41 C42 -135.18(17)
Fe1 C8 C41 C42 -38.9(2)
C9 C8 C41 C46 -118.19(17)
C7 C8 C41 C46 51.0(2)
Fe1 C8 C41 C46 147.22(14)
C46 C41 C42 C43 0.5(2)
C8 C41 C42 C43 -173.26(16)
C41 C42 C43 C44 0.8(3)
C42 C43 C44 C45 -1.3(3)
C43 C44 C45 C46 0.5(3)
C44 C45 C46 C41 0.9(3)
C42 C41 C46 C45 -1.4(2)
C8 C41 C46 C45 172.73(15)
C8 C9 C47 C48 -128.75(16)
C10 C9 C47 C48 57.2(2)
Fe1 C9 C47 C48 -37.7(2)
C8 C9 C47 C52 51.0(2)
C10 C9 C47 C52 -123.04(16)
Fe1 C9 C47 C52 142.09(12)
C52 C47 C48 C49 -1.9(2)
C9 C47 C48 C49 177.85(14)
C47 C48 C49 C50 1.0(2)
C48 C49 C50 C51 1.0(3)
C49 C50 C51 C52 -1.9(3)
C50 C51 C52 C47 0.9(2)
C48 C47 C52 C51 1.0(2)
C9 C47 C52 C51 -178.81(14)
C6 C10 C53 C58 52.5(2)
C9 C10 C53 C58 -140.02(16)
Fe1 C10 C53 C58 -48.2(2)
C6 C10 C53 C54 -124.30(17)
C9 C10 C53 C54 43.1(2)
Fe1 C10 C53 C54 135.00(14)
C58 C53 C54 C55 0.7(2)
C10 C53 C54 C55 177.70(15)
C53 C54 C55 C56 -0.7(3)
C54 C55 C56 C57 0.2(3)
C55 C56 C57 C58 0.2(3)
C56 C57 C58 C53 -0.2(3)
C54 C53 C58 C57 -0.2(2)
C10 C53 C58 C57 -177.06(15)
N1 Pd1 C59 C60 39.92(14)
C64 Pd1 C59 C60 -123.98(15)
P1 Pd1 C59 C60 -164.24(9)
N1 Pd1 C59 C64 163.90(9)
C60 Pd1 C59 C64 123.98(15)
P1 Pd1 C59 C64 -40.26(12)
C64 C59 C60 C61 31.3(2)
Pd1 C59 C60 C61 91.18(14)
C64 C59 C60 Pd1 -59.83(12)
N1 Pd1 C60 C59 -151.96(10)
C64 Pd1 C60 C59 34.85(10)
P1 Pd1 C60 C59 41.9(2)
N1 Pd1 C60 C61 89.46(11)
C64 Pd1 C60 C61 -83.73(12)
C59 Pd1 C60 C61 -118.58(16)
P1 Pd1 C60 C61 -76.69(18)
C59 C60 C61 C62 13.4(2)
Pd1 C60 C61 C62 83.74(14)
C60 C61 C62 C63 -53.71(19)
C61 C62 C63 C64 49.59(18)
C60 C59 C64 C63 -36.0(2)
Pd1 C59 C64 C63 -99.46(13)
C60 C59 C64 Pd1 63.45(13)
C62 C63 C64 C59 -4.90(19)
C62 C63 C64 Pd1 -82.48(14)
N1 Pd1 C64 C59 -64.8(3)
C60 Pd1 C64 C59 -32.97(10)
P1 Pd1 C64 C59 149.29(10)
N1 Pd1 C64 C63 51.0(3)
C59 Pd1 C64 C63 115.88(17)
C60 Pd1 C64 C63 82.92(13)
P1 Pd1 C64 C63 -94.83(12)
C3X O1X C1X C2X 179.24(15)
C1X O1X C3X C4X 173.68(16)
